data_7062454
loop_
_publ_author_name
'Ermakova, Ekaterina A.'
'Golubeva, Yuliya A.'
'Smirnova, Ksenia S.'
'Klyushova, Lyubov S.'
'Berezin, Alexey S.'
'Fetisov, Leonid N.'
'Svyatogorova, Alexandra E.'
'Andros, Natalia O.'
'Zubenko, Alexander A.'
'Lider, Elizaveta V.'

_publ_section_title
;
 Cytotoxic mixed-ligand copper(ii) complexes with 1H-tetrazole-5-acetic
 acid and oligopyridine derivatives
;
_journal_issue 19
_journal_name_full 'New Journal of Chemistry'
_journal_page_first 9472
_journal_page_last 9482
_journal_paper_doi 10.1039/D3NJ00568B
_journal_volume 47
_journal_year 2023
_chemical_formula_moiety 'C30 H18 Cl2 Cu2 N12 O4, C2 H6 O S, 3(H2 O)'
_chemical_formula_sum 'C32 H30 Cl2 Cu2 N12 O8 S'
_chemical_formula_weight 940.72
_space_group_crystal_system monoclinic
_space_group_IT_number 14
_space_group_name_Hall '-P 2ybc'
_space_group_name_H-M_alt 'P 1 21/c 1'
_atom_sites_solution_hydrogens mixed
_atom_sites_solution_primary dual
_audit_creation_date 2023-01-11
_audit_creation_method
;
Olex2 1.5
(compiled 2021.12.09 svn.r5202d8cf for OlexSys, GUI svn.r6439)
;
_audit_update_record
;
2023-01-17 deposited with the CCDC.	2023-04-20 downloaded from the CCDC.
;
_cell_angle_alpha 90
_cell_angle_beta 101.2310(10)
_cell_angle_gamma 90
_cell_formula_units_Z 4
_cell_length_a 19.0581(7)
_cell_length_b 9.1854(4)
_cell_length_c 21.4525(9)
_cell_measurement_reflns_used 9899
_cell_measurement_temperature 150.0
_cell_measurement_theta_max 27.64
_cell_measurement_theta_min 2.40
_cell_volume 3683.5(3)
_computing_molecular_graphics 'Olex2 1.5 (Dolomanov et al., 2009)'
_computing_publication_material 'Olex2 1.5 (Dolomanov et al., 2009)'
_computing_structure_refinement 'SHELXL 2014/7 (Sheldrick, 2015)'
_computing_structure_solution 'SHELXT 2014/5 (Sheldrick, 2014)'
_diffrn_ambient_temperature 150.0
_diffrn_measured_fraction_theta_full 1.000
_diffrn_measured_fraction_theta_max 0.998
_diffrn_measurement_device_type 'Bruker APEX-II CCD'
_diffrn_measurement_method '\f and \w scans'
_diffrn_radiation_type MoK\a
_diffrn_radiation_wavelength 0.71073
_diffrn_reflns_av_R_equivalents 0.0626
_diffrn_reflns_av_unetI/netI 0.0675
_diffrn_reflns_Laue_measured_fraction_full 1.000
_diffrn_reflns_Laue_measured_fraction_max 0.998
_diffrn_reflns_limit_h_max 25
_diffrn_reflns_limit_h_min -16
_diffrn_reflns_limit_k_max 12
_diffrn_reflns_limit_k_min -12
_diffrn_reflns_limit_l_max 28
_diffrn_reflns_limit_l_min -28
_diffrn_reflns_number 50153
_diffrn_reflns_point_group_measured_fraction_full 1.000
_diffrn_reflns_point_group_measured_fraction_max 0.998
_diffrn_reflns_theta_full 25.242
_diffrn_reflns_theta_max 28.324
_diffrn_reflns_theta_min 2.028
_diffrn_source_current 1.4
_diffrn_source_power 0.07
_diffrn_source_voltage 50.0
_diffrn_standards_number 0
_exptl_absorpt_coefficient_mu 1.426
_exptl_absorpt_correction_T_max 0.7457
_exptl_absorpt_correction_T_min 0.6305
_exptl_absorpt_correction_type multi-scan
_exptl_absorpt_process_details
;
SADABS-2016/2 (Bruker,2016/2) was used for absorption correction.
wR2(int) was 0.0917 before and 0.0599 after correction.
The Ratio of minimum to maximum transmission is 0.8455.
The \l/2 correction factor is Not present.
;
_exptl_crystal_colour blue
_exptl_crystal_colour_primary blue
_exptl_crystal_density_diffrn 1.696
_exptl_crystal_description plate
_exptl_crystal_F_000 1912
_exptl_crystal_size_max 0.08
_exptl_crystal_size_mid 0.06
_exptl_crystal_size_min 0.025
_refine_diff_density_max 2.343
_refine_diff_density_min -1.298
_refine_diff_density_rms 0.128
_refine_ls_extinction_method none
_refine_ls_goodness_of_fit_ref 1.156
_refine_ls_hydrogen_treatment constr
_refine_ls_matrix_type full
_refine_ls_number_parameters 525
_refine_ls_number_reflns 9177
_refine_ls_number_restraints 0
_refine_ls_restrained_S_all 1.156
_refine_ls_R_factor_all 0.1192
_refine_ls_R_factor_gt 0.0899
_refine_ls_shift/su_max 0.000
_refine_ls_shift/su_mean 0.000
_refine_ls_structure_factor_coef Fsqd
_refine_ls_weighting_details 'w=1/[\s^2^(Fo^2^)+(0.0079P)^2^+31.7640P] where P=(Fo^2^+2Fc^2^)/3'
_refine_ls_weighting_scheme calc
_refine_ls_wR_factor_gt 0.1948
_refine_ls_wR_factor_ref 0.2079
_reflns_Friedel_coverage 0.000
_reflns_number_gt 6729
_reflns_number_total 9177
_reflns_threshold_expression 'I > 2\s(I)'
_cod_data_source_file d3nj00568b2.cif
_cod_data_source_block tza-56
_cod_depositor_comments 'Adding full bibliography for 7062447--7062454.cif.'
_cod_database_code 7062454
_shelx_shelxl_version_number 2014/7
_shelx_space_group_comment
;
The symmetry employed for this shelxl refinement is uniquely defined
by the following loop, which should always be used as a source of
symmetry information in preference to the above space-group names.
They are only intended as comments.
;
_shelx_estimated_absorpt_t_max 0.965
_shelx_estimated_absorpt_t_min 0.894
_olex2_refinement_description
;
1. Fixed Uiso
 At 1.2 times of:
  All C(H) groups, All C(H,H) groups
 At 1.5 times of:
  All C(H,H,H) groups, All O(H,H) groups
2.a Free rotating group:
 O6(H6A,H6B), O8(H8A,H8B), O7(H7A,H7B)
2.b Secondary CH2 refined with riding coordinates:
 C2(H2A,H2B), C17(H17A,H17B)
2.c Aromatic/amide H refined with riding coordinates:
 C13(H13), C12(H12), C28(H28), C4(H4), C11(H11), C23(H23), C5(H5), C9(H9),
 C27(H27), C26(H26), C6(H6), C19(H19), C21(H21), C20(H20)
2.d Idealised Me refined as rotating group:
 C32(H32A,H32B,H32C), C31(H31A,H31B,H31C)
;
_smtbx_masks_void_probe_radius 1.2
_smtbx_masks_void_truncation_radius 1.2
_olex2_submission_special_instructions 'No special instructions were received'

loop_
_space_group_symop_operation_xyz
'x, y, z'
'-x, y+1/2, -z+1/2'
'-x, -y, -z'
'x, -y-1/2, z-1/2'

loop_
_atom_site_label
_atom_site_type_symbol
_atom_site_fract_x
_atom_site_fract_y
_atom_site_fract_z
_atom_site_U_iso_or_equiv
_atom_site_adp_type
_atom_site_occupancy
_atom_site_site_symmetry_order
_atom_site_calc_flag
_atom_site_refinement_flags_posn
_atom_site_refinement_flags_adp
_atom_site_refinement_flags_occupancy
_atom_site_disorder_assembly
_atom_site_disorder_group
Cu1 Cu 0.33148(4) 0.55512(9) 0.45168(3) 0.02962(19) Uani 1 1 d . . . . .
Cu2 Cu 0.11366(4) 0.05547(10) 0.45925(4) 0.0349(2) Uani 1 1 d . . . . .
S1 S 0.65932(11) -0.3107(2) 0.29191(10) 0.0537(5) Uani 1 1 d . . . . .
Cl1 Cl 0.63254(11) 0.9760(2) 0.48614(12) 0.0614(6) Uani 1 1 d . . . . .
O1 O 0.2807(3) 0.5283(5) 0.3647(2) 0.0390(11) Uani 1 1 d . . . . .
O3 O 0.1107(3) 0.0020(6) 0.3707(2) 0.0441(12) Uani 1 1 d . . . . .
O2 O 0.2033(3) 0.4515(6) 0.2821(2) 0.0418(11) Uani 1 1 d . . . . .
O6 O 0.4688(3) -0.3845(7) 0.2175(3) 0.0543(14) Uani 1 1 d G . . . .
H6A H 0.4367 -0.3268 0.1960 0.081 Uiso 1 1 d G U . . .
H6B H 0.5091 -0.3544 0.2087 0.081 Uiso 1 1 d G U . . .
N5 N 0.3981(3) 0.6901(6) 0.4168(2) 0.0320(12) Uani 1 1 d . . . . .
N6 N 0.4111(3) 0.5652(6) 0.5299(2) 0.0312(11) Uani 1 1 d . . . . .
N12 N 0.0827(3) 0.0952(6) 0.5440(2) 0.0316(11) Uani 1 1 d . . . . .
N1 N 0.2767(3) 0.3958(6) 0.4789(2) 0.0341(12) Uani 1 1 d . . . . .
N7 N 0.1845(3) -0.0990(6) 0.4863(2) 0.0347(12) Uani 1 1 d . . . . .
O8 O 0.2278(3) -0.2770(7) 0.2311(3) 0.0553(15) Uani 1 1 d G . . . .
H8A H 0.2166 -0.3570 0.2485 0.083 Uiso 1 1 d G U . . .
H8B H 0.2063 -0.2088 0.2484 0.083 Uiso 1 1 d G U . . .
O4 O 0.1432(3) -0.0797(7) 0.2839(2) 0.0592(16) Uani 1 1 d . . . . .
N11 N 0.0275(3) 0.1836(7) 0.4283(3) 0.0410(14) Uani 1 1 d . . . . .
N10 N 0.2653(3) -0.2650(6) 0.4814(2) 0.0357(13) Uani 1 1 d . . . . .
N4 N 0.1917(3) 0.2339(6) 0.4752(2) 0.0365(13) Uani 1 1 d . . . . .
O7 O 0.3429(3) -0.2159(8) 0.1752(3) 0.0593(15) Uani 1 1 d G . . . .
H7A H 0.3107 -0.2334 0.1980 0.089 Uiso 1 1 d G U . . .
H7B H 0.3222 -0.2394 0.1367 0.089 Uiso 1 1 d G U . . .
N2 N 0.2649(3) 0.3735(7) 0.5385(3) 0.0455(16) Uani 1 1 d . . . . .
N3 N 0.2142(3) 0.2783(7) 0.5366(3) 0.0472(16) Uani 1 1 d . . . . .
C15 C 0.4571(3) 0.7262(7) 0.4610(3) 0.0294(13) Uani 1 1 d . . . . .
C3 C 0.2357(3) 0.4337(7) 0.3373(3) 0.0313(13) Uani 1 1 d . . . . .
N9 N 0.2570(3) -0.2554(7) 0.5420(3) 0.0427(14) Uani 1 1 d . . . . .
N8 N 0.2092(3) -0.1559(7) 0.5454(3) 0.0443(14) Uani 1 1 d . . . . .
C14 C 0.4632(3) 0.6596(7) 0.5212(3) 0.0300(13) Uani 1 1 d . . . . .
C29 C 0.0290(3) 0.1961(7) 0.5389(3) 0.0358(15) Uani 1 1 d . . . . .
C1 C 0.2310(3) 0.3091(7) 0.4411(3) 0.0285(13) Uani 1 1 d . . . . .
C13 C 0.4166(3) 0.5013(7) 0.5858(3) 0.0330(14) Uani 1 1 d . . . . .
H13 H 0.3791 0.4380 0.5921 0.040 Uiso 1 1 calc R U . . .
C16 C 0.2212(3) -0.1688(8) 0.4491(3) 0.0339(14) Uani 1 1 d . . . . .
C2 C 0.2238(3) 0.2957(7) 0.3717(3) 0.0326(14) Uani 1 1 d . . . . .
H2A H 0.1752 0.2590 0.3538 0.039 Uiso 1 1 calc R U . . .
H2B H 0.2584 0.2217 0.3629 0.039 Uiso 1 1 calc R U . . .
C12 C 0.4747(3) 0.5215(8) 0.6363(3) 0.0363(15) Uani 1 1 d . . . . .
H12 H 0.4771 0.4713 0.6754 0.044 Uiso 1 1 calc R U . . .
C28 C 0.1124(3) 0.0509(8) 0.6023(3) 0.0371(15) Uani 1 1 d . . . . .
H28 H 0.1500 -0.0186 0.6072 0.044 Uiso 1 1 calc R U . . .
C4 C 0.3900(4) 0.7468(8) 0.3589(3) 0.0368(15) Uani 1 1 d . . . . .
H4 H 0.3497 0.7196 0.3276 0.044 Uiso 1 1 calc R U . . .
C7 C 0.5092(3) 0.8243(7) 0.4485(3) 0.0350(14) Uani 1 1 d . . . . .
C10 C 0.5226(3) 0.6907(8) 0.5699(3) 0.0363(15) Uani 1 1 d . . . . .
C30 C -0.0011(3) 0.2424(8) 0.4754(3) 0.0390(16) Uani 1 1 d . . . . .
C8 C 0.5684(3) 0.8538(8) 0.5000(4) 0.0414(17) Uani 1 1 d . . . . .
C18 C 0.1527(4) -0.0691(8) 0.3433(3) 0.0400(16) Uani 1 1 d . . . . .
C25 C 0.0034(4) 0.2525(8) 0.5908(4) 0.0405(16) Uani 1 1 d . . . . .
C11 C 0.5278(4) 0.6160(8) 0.6278(3) 0.0410(16) Uani 1 1 d . . . . .
H11 H 0.5682 0.6308 0.6610 0.049 Uiso 1 1 calc R U . . .
C23 C -0.0843(4) 0.3986(9) 0.5173(5) 0.055(2) Uani 1 1 d . . . . .
H23 H -0.1228 0.4661 0.5105 0.066 Uiso 1 1 calc R U . . .
C5 C 0.4400(4) 0.8467(8) 0.3426(4) 0.0444(17) Uani 1 1 d . . . . .
H5 H 0.4329 0.8865 0.3009 0.053 Uiso 1 1 calc R U . . .
C24 C -0.0546(4) 0.3565(8) 0.5770(4) 0.0465(19) Uani 1 1 d . . . . .
C9 C 0.5746(4) 0.7908(8) 0.5572(4) 0.0409(16) Uani 1 1 d . . . . .
H9 H 0.6146 0.8137 0.5897 0.049 Uiso 1 1 calc R U . . .
C27 C 0.0900(4) 0.1034(9) 0.6565(3) 0.0455(18) Uani 1 1 d . . . . .
H27 H 0.1126 0.0695 0.6973 0.055 Uiso 1 1 calc R U . . .
C22 C -0.0584(4) 0.3426(9) 0.4653(5) 0.055(2) Uani 1 1 d . . . . .
C26 C 0.0361(4) 0.2022(9) 0.6512(4) 0.0492(19) Uani 1 1 d . . . . .
H26 H 0.0207 0.2369 0.6881 0.059 Uiso 1 1 calc R U . . .
C6 C 0.4977(4) 0.8850(8) 0.3864(4) 0.0428(17) Uani 1 1 d . . . . .
H6 H 0.5310 0.9532 0.3757 0.051 Uiso 1 1 calc R U . . .
C17 C 0.2203(4) -0.1341(9) 0.3812(3) 0.0454(17) Uani 1 1 d . . . . .
H17A H 0.2306 -0.2249 0.3597 0.054 Uiso 1 1 calc R U . . .
H17B H 0.2601 -0.0657 0.3795 0.054 Uiso 1 1 calc R U . . .
C19 C 0.0021(5) 0.2220(11) 0.3690(4) 0.059(2) Uani 1 1 d . . . . .
H19 H 0.0229 0.1825 0.3359 0.071 Uiso 1 1 calc R U . . .
C21 C -0.0855(5) 0.3807(10) 0.4014(5) 0.068(3) Uani 1 1 d . . . . .
H21 H -0.1243 0.4472 0.3915 0.081 Uiso 1 1 calc R U . . .
C20 C -0.0560(5) 0.3219(12) 0.3537(5) 0.069(3) Uani 1 1 d . . . . .
H20 H -0.0742 0.3475 0.3107 0.083 Uiso 1 1 calc R U . . .
O5 O 0.6283(4) -0.3146(7) 0.2217(3) 0.077(2) Uani 1 1 d . . . . .
C32 C 0.7485(4) -0.3696(9) 0.3002(4) 0.0488(18) Uani 1 1 d . . . . .
H32A H 0.7493 -0.4723 0.2880 0.073 Uiso 1 1 calc R U . . .
H32B H 0.7730 -0.3580 0.3445 0.073 Uiso 1 1 calc R U . . .
H32C H 0.7729 -0.3111 0.2726 0.073 Uiso 1 1 calc R U . . .
C31 C 0.6774(5) -0.1253(9) 0.3112(4) 0.055(2) Uani 1 1 d . . . . .
H31A H 0.7085 -0.0853 0.2840 0.082 Uiso 1 1 calc R U . . .
H31B H 0.7013 -0.1173 0.3559 0.082 Uiso 1 1 calc R U . . .
H31C H 0.6324 -0.0707 0.3045 0.082 Uiso 1 1 calc R U . . .
Cl2 Cl -0.08961(12) 0.4252(3) 0.64204(14) 0.0717(7) Uani 1 1 d . . . . .

loop_
_atom_site_aniso_label
_atom_site_aniso_U_11
_atom_site_aniso_U_22
_atom_site_aniso_U_33
_atom_site_aniso_U_23
_atom_site_aniso_U_13
_atom_site_aniso_U_12
Cu1 0.0282(4) 0.0358(4) 0.0232(4) 0.0009(3) 0.0010(3) -0.0135(3)
Cu2 0.0337(4) 0.0418(5) 0.0274(4) 0.0006(3) 0.0013(3) -0.0153(4)
S1 0.0412(10) 0.0575(13) 0.0568(12) 0.0237(10) -0.0042(9) -0.0045(9)
Cl1 0.0430(10) 0.0552(13) 0.0890(16) -0.0132(11) 0.0205(10) -0.0246(9)
O1 0.047(3) 0.043(3) 0.024(2) 0.0027(19) 0.0004(19) -0.020(2)
O3 0.044(3) 0.055(3) 0.029(2) -0.004(2) -0.004(2) -0.004(2)
O2 0.049(3) 0.047(3) 0.025(2) -0.002(2) -0.003(2) -0.012(2)
O6 0.061(4) 0.053(4) 0.049(3) 0.008(3) 0.011(3) -0.004(3)
N5 0.033(3) 0.034(3) 0.028(3) -0.001(2) 0.004(2) -0.010(2)
N6 0.031(3) 0.036(3) 0.026(2) -0.006(2) 0.002(2) -0.011(2)
N12 0.026(2) 0.037(3) 0.030(3) 0.001(2) 0.000(2) -0.007(2)
N1 0.035(3) 0.046(3) 0.021(2) 0.002(2) 0.002(2) -0.016(2)
N7 0.043(3) 0.034(3) 0.025(3) 0.000(2) 0.001(2) -0.010(2)
O8 0.072(4) 0.057(4) 0.043(3) 0.012(3) 0.024(3) 0.008(3)
O4 0.082(4) 0.064(4) 0.026(3) 0.001(3) -0.002(3) 0.011(3)
N11 0.031(3) 0.051(4) 0.036(3) 0.011(3) -0.008(2) -0.020(3)
N10 0.040(3) 0.038(3) 0.026(3) 0.002(2) -0.002(2) -0.014(2)
N4 0.041(3) 0.041(3) 0.025(3) 0.001(2) 0.001(2) -0.015(3)
O7 0.054(3) 0.072(4) 0.050(3) 0.009(3) 0.005(3) -0.009(3)
N2 0.051(4) 0.062(4) 0.020(3) 0.002(3) -0.001(2) -0.031(3)
N3 0.055(4) 0.061(4) 0.024(3) -0.002(3) 0.002(3) -0.031(3)
C15 0.025(3) 0.028(3) 0.037(3) -0.005(3) 0.008(2) -0.005(2)
C3 0.035(3) 0.036(3) 0.023(3) -0.003(3) 0.006(2) -0.006(3)
N9 0.040(3) 0.054(4) 0.034(3) -0.001(3) 0.005(2) -0.002(3)
N8 0.044(3) 0.053(4) 0.035(3) 0.001(3) 0.007(3) 0.001(3)
C14 0.024(3) 0.032(3) 0.033(3) -0.005(3) 0.004(2) -0.004(2)
C29 0.025(3) 0.034(4) 0.046(4) 0.002(3) -0.001(3) -0.011(3)
C1 0.028(3) 0.035(3) 0.022(3) -0.003(2) 0.004(2) -0.010(3)
C13 0.036(3) 0.036(3) 0.025(3) 0.000(3) -0.001(2) -0.003(3)
C16 0.033(3) 0.038(4) 0.029(3) -0.001(3) 0.000(3) -0.010(3)
C2 0.036(3) 0.038(4) 0.022(3) -0.008(3) 0.003(2) -0.012(3)
C12 0.032(3) 0.045(4) 0.030(3) -0.005(3) -0.001(3) 0.005(3)
C28 0.027(3) 0.047(4) 0.035(3) 0.005(3) -0.001(2) -0.005(3)
C4 0.035(3) 0.038(4) 0.037(4) 0.003(3) 0.005(3) -0.006(3)
C7 0.031(3) 0.031(3) 0.046(4) -0.007(3) 0.013(3) -0.009(3)
C10 0.025(3) 0.038(4) 0.045(4) -0.015(3) 0.003(3) -0.004(3)
C30 0.027(3) 0.037(4) 0.048(4) 0.010(3) -0.005(3) -0.015(3)
C8 0.021(3) 0.039(4) 0.063(5) -0.018(3) 0.006(3) -0.010(3)
C18 0.054(4) 0.035(4) 0.029(3) 0.002(3) 0.003(3) -0.013(3)
C25 0.028(3) 0.037(4) 0.055(4) -0.004(3) 0.005(3) -0.010(3)
C11 0.033(3) 0.054(4) 0.032(3) -0.012(3) -0.002(3) 0.002(3)
C23 0.037(4) 0.034(4) 0.091(7) 0.005(4) 0.005(4) -0.007(3)
C5 0.047(4) 0.041(4) 0.049(4) 0.008(3) 0.020(3) -0.005(3)
C24 0.032(3) 0.030(4) 0.078(6) -0.006(4) 0.014(4) -0.008(3)
C9 0.028(3) 0.040(4) 0.054(4) -0.016(3) 0.006(3) -0.008(3)
C27 0.037(4) 0.067(5) 0.029(3) 0.002(3) -0.004(3) -0.007(3)
C22 0.034(4) 0.039(4) 0.082(6) 0.017(4) -0.012(4) -0.015(3)
C26 0.038(4) 0.058(5) 0.052(5) -0.012(4) 0.010(3) -0.008(4)
C6 0.038(4) 0.033(4) 0.062(5) -0.003(3) 0.021(3) -0.009(3)
C17 0.055(5) 0.042(4) 0.038(4) 0.005(3) 0.008(3) -0.003(3)
C19 0.050(5) 0.074(6) 0.048(5) 0.019(4) -0.008(4) -0.025(4)
C21 0.037(4) 0.052(5) 0.101(8) 0.036(5) -0.019(5) -0.011(4)
C20 0.041(5) 0.087(7) 0.068(6) 0.034(6) -0.015(4) -0.015(5)
O5 0.083(5) 0.059(4) 0.066(4) 0.017(3) -0.038(3) -0.005(3)
C32 0.057(5) 0.047(4) 0.038(4) 0.003(3) -0.001(3) 0.003(4)
C31 0.069(6) 0.054(5) 0.045(4) 0.005(4) 0.019(4) 0.013(4)
Cl2 0.0540(12) 0.0625(14) 0.106(2) -0.0214(14) 0.0330(13) -0.0041(11)

loop_
_atom_type_symbol
_atom_type_description
_atom_type_scat_dispersion_real
_atom_type_scat_dispersion_imag
_atom_type_scat_source
C C 0.0033 0.0016 'International Tables Vol C Tables 4.2.6.8 and 6.1.1.4'
H H 0.0000 0.0000 'International Tables Vol C Tables 4.2.6.8 and 6.1.1.4'
Cl Cl 0.1484 0.1585 'International Tables Vol C Tables 4.2.6.8 and 6.1.1.4'
Cu Cu 0.3201 1.2651 'International Tables Vol C Tables 4.2.6.8 and 6.1.1.4'
N N 0.0061 0.0033 'International Tables Vol C Tables 4.2.6.8 and 6.1.1.4'
O O 0.0106 0.0060 'International Tables Vol C Tables 4.2.6.8 and 6.1.1.4'
S S 0.1246 0.1234 'International Tables Vol C Tables 4.2.6.8 and 6.1.1.4'

loop_
_geom_angle_atom_site_label_1
_geom_angle_atom_site_label_2
_geom_angle_atom_site_label_3
_geom_angle
_geom_angle_site_symmetry_1
_geom_angle_site_symmetry_3
_geom_angle_publ_flag
O1 Cu1 N5 87.34(19) . . ?
O1 Cu1 N6 161.9(2) . . ?
O1 Cu1 N1 89.8(2) . . ?
O1 Cu1 N10 99.4(2) . 1_565 ?
N5 Cu1 N6 81.7(2) . . ?
N5 Cu1 N10 94.7(2) . 1_565 ?
N6 Cu1 N10 95.9(2) . 1_565 ?
N1 Cu1 N5 169.3(2) . . ?
N1 Cu1 N6 98.3(2) . . ?
N1 Cu1 N10 96.0(2) . 1_565 ?
O3 Cu2 N12 161.6(2) . . ?
O3 Cu2 N7 89.6(2) . . ?
O3 Cu2 N11 87.7(2) . . ?
O3 Cu2 N4 103.3(2) . . ?
N12 Cu2 N4 91.8(2) . . ?
N7 Cu2 N12 99.6(2) . . ?
N7 Cu2 N11 169.3(2) . . ?
N7 Cu2 N4 95.0(2) . . ?
N11 Cu2 N12 80.3(2) . . ?
N11 Cu2 N4 95.7(2) . . ?
O5 S1 C32 106.0(4) . . ?
O5 S1 C31 106.1(4) . . ?
C32 S1 C31 97.6(4) . . ?
C3 O1 Cu1 133.7(4) . . ?
C18 O3 Cu2 133.0(5) . . ?
H6A O6 H6B 104.5 . . ?
C15 N5 Cu1 112.6(4) . . ?
C4 N5 Cu1 128.3(4) . . ?
C4 N5 C15 119.1(5) . . ?
C14 N6 Cu1 111.4(4) . . ?
C13 N6 Cu1 130.0(4) . . ?
C13 N6 C14 118.5(5) . . ?
C29 N12 Cu2 112.9(4) . . ?
C28 N12 Cu2 129.4(5) . . ?
C28 N12 C29 117.1(6) . . ?
N2 N1 Cu1 126.4(4) . . ?
C1 N1 Cu1 126.2(4) . . ?
C1 N1 N2 105.8(5) . . ?
N8 N7 Cu2 129.9(5) . . ?
C16 N7 Cu2 125.8(4) . . ?
C16 N7 N8 104.2(6) . . ?
H8A O8 H8B 104.5 . . ?
C30 N11 Cu2 114.0(4) . . ?
C19 N11 Cu2 126.4(6) . . ?
C19 N11 C30 119.3(7) . . ?
N9 N10 Cu1 120.1(4) . 1_545 ?
C16 N10 Cu1 132.8(5) . 1_545 ?
C16 N10 N9 106.3(6) . . ?
N3 N4 Cu2 116.7(4) . . ?
C1 N4 Cu2 137.4(4) . . ?
C1 N4 N3 105.6(5) . . ?
H7A O7 H7B 104.5 . . ?
N3 N2 N1 109.5(5) . . ?
N2 N3 N4 108.8(5) . . ?
N5 C15 C14 116.2(5) . . ?
N5 C15 C7 122.7(6) . . ?
C7 C15 C14 121.1(6) . . ?
O1 C3 C2 119.8(5) . . ?
O2 C3 O1 121.0(6) . . ?
O2 C3 C2 119.1(6) . . ?
N8 N9 N10 108.3(6) . . ?
N9 N8 N7 109.6(6) . . ?
N6 C14 C15 117.9(5) . . ?
N6 C14 C10 122.1(6) . . ?
C10 C14 C15 120.0(6) . . ?
N12 C29 C30 115.5(6) . . ?
N12 C29 C25 123.9(6) . . ?
C25 C29 C30 120.6(7) . . ?
N1 C1 N4 110.3(5) . . ?
N1 C1 C2 125.8(5) . . ?
N4 C1 C2 123.9(5) . . ?
N6 C13 H13 118.2 . . ?
N6 C13 C12 123.6(6) . . ?
C12 C13 H13 118.2 . . ?
N7 C16 C17 125.4(6) . . ?
N10 C16 N7 111.5(6) . . ?
N10 C16 C17 122.8(6) . . ?
C3 C2 H2A 108.4 . . ?
C3 C2 H2B 108.4 . . ?
C1 C2 C3 115.6(5) . . ?
C1 C2 H2A 108.4 . . ?
C1 C2 H2B 108.4 . . ?
H2A C2 H2B 107.4 . . ?
C13 C12 H12 120.9 . . ?
C11 C12 C13 118.2(6) . . ?
C11 C12 H12 120.9 . . ?
N12 C28 H28 118.9 . . ?
N12 C28 C27 122.2(7) . . ?
C27 C28 H28 118.9 . . ?
N5 C4 H4 119.2 . . ?
N5 C4 C5 121.6(6) . . ?
C5 C4 H4 119.2 . . ?
C15 C7 C8 116.8(6) . . ?
C15 C7 C6 116.4(6) . . ?
C6 C7 C8 126.8(6) . . ?
C14 C10 C9 118.7(7) . . ?
C11 C10 C14 117.6(6) . . ?
C11 C10 C9 123.7(6) . . ?
N11 C30 C29 116.5(6) . . ?
N11 C30 C22 123.9(7) . . ?
C22 C30 C29 119.6(7) . . ?
C7 C8 Cl1 117.7(6) . . ?
C9 C8 Cl1 119.8(5) . . ?
C9 C8 C7 122.4(6) . . ?
O3 C18 C17 120.4(6) . . ?
O4 C18 O3 122.3(7) . . ?
O4 C18 C17 117.1(7) . . ?
C29 C25 C24 116.9(7) . . ?
C29 C25 C26 116.9(7) . . ?
C26 C25 C24 126.2(7) . . ?
C12 C11 C10 119.9(6) . . ?
C12 C11 H11 120.1 . . ?
C10 C11 H11 120.1 . . ?
C24 C23 H23 120.0 . . ?
C24 C23 C22 120.1(8) . . ?
C22 C23 H23 120.0 . . ?
C4 C5 H5 120.2 . . ?
C6 C5 C4 119.6(7) . . ?
C6 C5 H5 120.2 . . ?
C25 C24 Cl2 117.5(6) . . ?
C23 C24 C25 123.0(8) . . ?
C23 C24 Cl2 119.4(6) . . ?
C10 C9 H9 119.5 . . ?
C8 C9 C10 121.0(6) . . ?
C8 C9 H9 119.5 . . ?
C28 C27 H27 119.7 . . ?
C26 C27 C28 120.6(7) . . ?
C26 C27 H27 119.7 . . ?
C23 C22 C30 119.9(8) . . ?
C23 C22 C21 124.2(9) . . ?
C21 C22 C30 116.0(9) . . ?
C25 C26 H26 120.4 . . ?
C27 C26 C25 119.2(7) . . ?
C27 C26 H26 120.4 . . ?
C7 C6 H6 119.8 . . ?
C5 C6 C7 120.5(6) . . ?
C5 C6 H6 119.8 . . ?
C16 C17 C18 117.2(6) . . ?
C16 C17 H17A 108.0 . . ?
C16 C17 H17B 108.0 . . ?
C18 C17 H17A 108.0 . . ?
C18 C17 H17B 108.0 . . ?
H17A C17 H17B 107.2 . . ?
N11 C19 H19 119.5 . . ?
N11 C19 C20 121.0(10) . . ?
C20 C19 H19 119.5 . . ?
C22 C21 H21 120.0 . . ?
C20 C21 C22 120.0(9) . . ?
C20 C21 H21 120.0 . . ?
C19 C20 H20 120.2 . . ?
C21 C20 C19 119.7(8) . . ?
C21 C20 H20 120.2 . . ?
S1 C32 H32A 109.5 . . ?
S1 C32 H32B 109.5 . . ?
S1 C32 H32C 109.5 . . ?
H32A C32 H32B 109.5 . . ?
H32A C32 H32C 109.5 . . ?
H32B C32 H32C 109.5 . . ?
S1 C31 H31A 109.5 . . ?
S1 C31 H31B 109.5 . . ?
S1 C31 H31C 109.5 . . ?
H31A C31 H31B 109.5 . . ?
H31A C31 H31C 109.5 . . ?
H31B C31 H31C 109.5 . . ?

loop_
_geom_bond_atom_site_label_1
_geom_bond_atom_site_label_2
_geom_bond_distance
_geom_bond_site_symmetry_2
_geom_bond_publ_flag
Cu1 O1 1.943(4) . ?
Cu1 N5 2.020(5) . ?
Cu1 N6 2.033(5) . ?
Cu1 N1 1.951(5) . ?
Cu1 N10 2.245(6) 1_565 ?
Cu2 O3 1.952(5) . ?
Cu2 N12 2.051(5) . ?
Cu2 N7 1.966(6) . ?
Cu2 N11 2.024(6) . ?
Cu2 N4 2.194(5) . ?
S1 O5 1.508(6) . ?
S1 C32 1.759(8) . ?
S1 C31 1.771(9) . ?
Cl1 C8 1.727(7) . ?
O1 C3 1.282(7) . ?
O3 C18 1.264(9) . ?
O2 C3 1.236(7) . ?
O6 H6A 0.8698 . ?
O6 H6B 0.8706 . ?
N5 C15 1.363(8) . ?
N5 C4 1.328(8) . ?
N6 C14 1.358(8) . ?
N6 C13 1.322(8) . ?
N12 C29 1.369(9) . ?
N12 C28 1.331(8) . ?
N1 N2 1.356(7) . ?
N1 C1 1.333(8) . ?
N7 N8 1.368(8) . ?
N7 C16 1.323(9) . ?
O8 H8A 0.8699 . ?
O8 H8B 0.8699 . ?
O4 C18 1.255(8) . ?
N11 C30 1.350(10) . ?
N11 C19 1.319(9) . ?
N10 Cu1 2.245(6) 1_545 ?
N10 N9 1.343(8) . ?
N10 C16 1.320(9) . ?
N4 N3 1.366(7) . ?
N4 C1 1.336(8) . ?
O7 H7A 0.8698 . ?
O7 H7B 0.8698 . ?
N2 N3 1.297(8) . ?
C15 C14 1.413(9) . ?
C15 C7 1.405(8) . ?
C3 C2 1.506(9) . ?
N9 N8 1.302(9) . ?
C14 C10 1.411(8) . ?
C29 C30 1.436(9) . ?
C29 C25 1.399(10) . ?
C1 C2 1.474(8) . ?
C13 H13 0.9500 . ?
C13 C12 1.403(8) . ?
C16 C17 1.489(9) . ?
C2 H2A 0.9900 . ?
C2 H2B 0.9900 . ?
C12 H12 0.9500 . ?
C12 C11 1.373(10) . ?
C28 H28 0.9500 . ?
C28 C27 1.399(10) . ?
C4 H4 0.9500 . ?
C4 C5 1.415(9) . ?
C7 C8 1.442(9) . ?
C7 C6 1.422(10) . ?
C10 C11 1.406(10) . ?
C10 C9 1.418(9) . ?
C30 C22 1.412(11) . ?
C8 C9 1.341(11) . ?
C18 C17 1.507(10) . ?
C25 C24 1.447(10) . ?
C25 C26 1.402(11) . ?
C11 H11 0.9500 . ?
C23 H23 0.9500 . ?
C23 C24 1.353(12) . ?
C23 C22 1.403(13) . ?
C5 H5 0.9500 . ?
C5 C6 1.347(11) . ?
C24 Cl2 1.776(8) . ?
C9 H9 0.9500 . ?
C27 H27 0.9500 . ?
C27 C26 1.359(11) . ?
C22 C21 1.410(13) . ?
C26 H26 0.9500 . ?
C6 H6 0.9500 . ?
C17 H17A 0.9900 . ?
C17 H17B 0.9900 . ?
C19 H19 0.9500 . ?
C19 C20 1.427(13) . ?
C21 H21 0.9500 . ?
C21 C20 1.371(15) . ?
C20 H20 0.9500 . ?
C32 H32A 0.9800 . ?
C32 H32B 0.9800 . ?
C32 H32C 0.9800 . ?
C31 H31A 0.9800 . ?
C31 H31B 0.9800 . ?
C31 H31C 0.9800 . ?

loop_
_geom_torsion_atom_site_label_1
_geom_torsion_atom_site_label_2
_geom_torsion_atom_site_label_3
_geom_torsion_atom_site_label_4
_geom_torsion
_geom_torsion_site_symmetry_1
_geom_torsion_site_symmetry_2
_geom_torsion_site_symmetry_3
_geom_torsion_site_symmetry_4
_geom_torsion_publ_flag
Cu1 O1 C3 O2 170.1(5) . . . . ?
Cu1 O1 C3 C2 -12.2(10) . . . . ?
Cu1 N5 C15 C14 2.8(7) . . . . ?
Cu1 N5 C15 C7 -176.9(5) . . . . ?
Cu1 N5 C4 C5 176.5(5) . . . . ?
Cu1 N6 C14 C15 -3.8(7) . . . . ?
Cu1 N6 C14 C10 176.9(5) . . . . ?
Cu1 N6 C13 C12 -178.4(5) . . . . ?
Cu1 N1 N2 N3 166.0(5) . . . . ?
Cu1 N1 C1 N4 -166.5(5) . . . . ?
Cu1 N1 C1 C2 13.6(10) . . . . ?
Cu1 N10 N9 N8 -171.4(4) 1_545 . . . ?
Cu1 N10 C16 N7 169.2(4) 1_545 . . . ?
Cu1 N10 C16 C17 -17.3(10) 1_545 . . . ?
Cu2 O3 C18 O4 -173.4(5) . . . . ?
Cu2 O3 C18 C17 1.2(10) . . . . ?
Cu2 N12 C29 C30 6.8(7) . . . . ?
Cu2 N12 C29 C25 -173.5(5) . . . . ?
Cu2 N12 C28 C27 171.5(5) . . . . ?
Cu2 N7 N8 N9 -179.0(5) . . . . ?
Cu2 N7 C16 N10 179.1(4) . . . . ?
Cu2 N7 C16 C17 5.8(9) . . . . ?
Cu2 N11 C30 C29 -5.4(7) . . . . ?
Cu2 N11 C30 C22 175.7(5) . . . . ?
Cu2 N11 C19 C20 -175.3(6) . . . . ?
Cu2 N4 N3 N2 173.8(5) . . . . ?
Cu2 N4 C1 N1 -172.2(5) . . . . ?
Cu2 N4 C1 C2 7.7(11) . . . . ?
Cl1 C8 C9 C10 179.6(5) . . . . ?
O1 C3 C2 C1 32.9(9) . . . . ?
O3 C18 C17 C16 25.9(10) . . . . ?
O2 C3 C2 C1 -149.4(6) . . . . ?
N5 C15 C14 N6 0.7(9) . . . . ?
N5 C15 C14 C10 -180.0(6) . . . . ?
N5 C15 C7 C8 179.3(6) . . . . ?
N5 C15 C7 C6 -0.3(10) . . . . ?
N5 C4 C5 C6 0.6(11) . . . . ?
N6 C14 C10 C11 2.4(10) . . . . ?
N6 C14 C10 C9 -179.8(6) . . . . ?
N6 C13 C12 C11 1.7(11) . . . . ?
N12 C29 C30 N11 -1.1(8) . . . . ?
N12 C29 C30 C22 177.9(6) . . . . ?
N12 C29 C25 C24 -178.8(6) . . . . ?
N12 C29 C25 C26 0.7(10) . . . . ?
N12 C28 C27 C26 0.3(11) . . . . ?
N1 N2 N3 N4 0.6(9) . . . . ?
N1 C1 C2 C3 -34.8(10) . . . . ?
N7 C16 C17 C18 -29.8(10) . . . . ?
O4 C18 C17 C16 -159.3(7) . . . . ?
N11 C30 C22 C23 -179.7(6) . . . . ?
N11 C30 C22 C21 -0.2(10) . . . . ?
N11 C19 C20 C21 0.9(13) . . . . ?
N10 N9 N8 N7 0.6(8) . . . . ?
N10 C16 C17 C18 157.7(6) . . . . ?
N4 C1 C2 C3 145.4(7) . . . . ?
N2 N1 C1 N4 -0.2(8) . . . . ?
N2 N1 C1 C2 179.9(7) . . . . ?
N3 N4 C1 N1 0.6(8) . . . . ?
N3 N4 C1 C2 -179.5(6) . . . . ?
C15 N5 C4 C5 -1.8(10) . . . . ?
C15 C14 C10 C11 -176.9(6) . . . . ?
C15 C14 C10 C9 0.8(9) . . . . ?
C15 C7 C8 Cl1 -179.1(5) . . . . ?
C15 C7 C8 C9 0.5(10) . . . . ?
C15 C7 C6 C5 -1.0(10) . . . . ?
N9 N10 C16 N7 -0.6(7) . . . . ?
N9 N10 C16 C17 172.9(6) . . . . ?
N8 N7 C16 N10 0.9(7) . . . . ?
N8 N7 C16 C17 -172.3(6) . . . . ?
C14 N6 C13 C12 -2.2(10) . . . . ?
C14 C15 C7 C8 -0.4(9) . . . . ?
C14 C15 C7 C6 -180.0(6) . . . . ?
C14 C10 C11 C12 -2.9(10) . . . . ?
C14 C10 C9 C8 -0.8(10) . . . . ?
C29 N12 C28 C27 0.4(10) . . . . ?
C29 C30 C22 C23 1.5(10) . . . . ?
C29 C30 C22 C21 -179.1(6) . . . . ?
C29 C25 C24 C23 0.6(10) . . . . ?
C29 C25 C24 Cl2 178.2(5) . . . . ?
C29 C25 C26 C27 0.1(11) . . . . ?
C1 N1 N2 N3 -0.2(8) . . . . ?
C1 N4 N3 N2 -0.7(8) . . . . ?
C13 N6 C14 C15 179.4(6) . . . . ?
C13 N6 C14 C10 0.1(9) . . . . ?
C13 C12 C11 C10 0.9(10) . . . . ?
C16 N7 N8 N9 -1.0(7) . . . . ?
C16 N10 N9 N8 -0.1(7) . . . . ?
C28 N12 C29 C30 179.3(6) . . . . ?
C28 N12 C29 C25 -1.0(9) . . . . ?
C28 C27 C26 C25 -0.6(12) . . . . ?
C4 N5 C15 C14 -178.6(6) . . . . ?
C4 N5 C15 C7 1.7(10) . . . . ?
C4 C5 C6 C7 0.9(11) . . . . ?
C7 C15 C14 N6 -179.6(6) . . . . ?
C7 C15 C14 C10 -0.2(10) . . . . ?
C7 C8 C9 C10 0.1(11) . . . . ?
C30 N11 C19 C20 -1.5(11) . . . . ?
C30 C29 C25 C24 0.8(9) . . . . ?
C30 C29 C25 C26 -179.6(6) . . . . ?
C30 C22 C21 C20 -0.3(11) . . . . ?
C8 C7 C6 C5 179.5(7) . . . . ?
C25 C29 C30 N11 179.2(6) . . . . ?
C25 C29 C30 C22 -1.8(9) . . . . ?
C11 C10 C9 C8 176.8(7) . . . . ?
C23 C22 C21 C20 179.1(8) . . . . ?
C24 C25 C26 C27 179.6(7) . . . . ?
C24 C23 C22 C30 -0.1(11) . . . . ?
C24 C23 C22 C21 -179.5(7) . . . . ?
C9 C10 C11 C12 179.6(7) . . . . ?
C22 C23 C24 C25 -0.9(11) . . . . ?
C22 C23 C24 Cl2 -178.5(6) . . . . ?
C22 C21 C20 C19 0.0(13) . . . . ?
C26 C25 C24 C23 -179.0(7) . . . . ?
C26 C25 C24 Cl2 -1.4(10) . . . . ?
C6 C7 C8 Cl1 0.4(10) . . . . ?
C6 C7 C8 C9 -180.0(7) . . . . ?
C19 N11 C30 C29 -179.9(6) . . . . ?
C19 N11 C30 C22 1.2(10) . . . . ?
